data_7025243
loop_
_publ_author_name
'Yang, Yi'
'Cui, Dongmei'
'Chen, Xuesi'

_publ_section_title
;
 The behavior of pyrrolyl ligands within the rare-earth metal alkyl
 complexes. Insertion of C=N and C=O double bonds into Ln-sigma-C bonds.
;
_journal_issue 16
_journal_name_full 'Dalton transactions (Cambridge, England : 2003)'
_journal_page_first 3959
_journal_page_last 3967
_journal_paper_doi 10.1039/b926038b
_journal_volume 39
_journal_year 2010
_chemical_formula_sum 'C26 H43 N4 Si Y'
_chemical_formula_weight 528.64
_chemical_name_systematic
;
?
;
_space_group_IT_number 19
_symmetry_cell_setting orthorhombic
_symmetry_space_group_name_Hall 'P 2ac 2ab'
_symmetry_space_group_name_H-M 'P 21 21 21'
_atom_sites_solution_hydrogens geom
_atom_sites_solution_primary direct
_atom_sites_solution_secondary difmap
_audit_creation_method SHELXL-97
_cell_angle_alpha 90.00
_cell_angle_beta 90.00
_cell_angle_gamma 90.00
_cell_formula_units_Z 4
_cell_length_a 9.3180(6)
_cell_length_b 13.6148(9)
_cell_length_c 21.6514(14)
_cell_measurement_temperature 187(2)
_cell_volume 2746.8(3)
_computing_structure_refinement 'SHELXL-97 (Sheldrick, 1997)'
_computing_structure_solution 'SHELXS-97 (Sheldrick, 1990)'
_diffrn_ambient_temperature 187(2)
_diffrn_measured_fraction_theta_full 1.000
_diffrn_measured_fraction_theta_max 1.000
_diffrn_radiation_monochromator graphite
_diffrn_radiation_source 'fine-focus sealed tube'
_diffrn_radiation_type MoK\a
_diffrn_radiation_wavelength 0.71073
_diffrn_reflns_av_R_equivalents 0.0550
_diffrn_reflns_av_sigmaI/netI 0.0862
_diffrn_reflns_limit_h_max 11
_diffrn_reflns_limit_h_min -11
_diffrn_reflns_limit_k_max 16
_diffrn_reflns_limit_k_min -8
_diffrn_reflns_limit_l_max 26
_diffrn_reflns_limit_l_min -24
_diffrn_reflns_number 15476
_diffrn_reflns_theta_full 26.04
_diffrn_reflns_theta_max 26.04
_diffrn_reflns_theta_min 1.77
_exptl_absorpt_coefficient_mu 2.186
_exptl_absorpt_correction_T_max 0.8110
_exptl_absorpt_correction_T_min 0.7351
_exptl_absorpt_correction_type multi-scan
_exptl_crystal_density_diffrn 1.278
_exptl_crystal_density_method 'not measured'
_exptl_crystal_F_000 1120
_exptl_crystal_size_max 0.15
_exptl_crystal_size_mid 0.13
_exptl_crystal_size_min 0.10
_refine_diff_density_max 1.289
_refine_diff_density_min -0.528
_refine_diff_density_rms 0.097
_refine_ls_abs_structure_details 'Flack H D (1983), Acta Cryst. A39, 876-881'
_refine_ls_abs_structure_Flack -0.001(12)
_refine_ls_extinction_method none
_refine_ls_goodness_of_fit_ref 0.983
_refine_ls_hydrogen_treatment constr
_refine_ls_matrix_type full
_refine_ls_number_parameters 300
_refine_ls_number_reflns 5430
_refine_ls_number_restraints 49
_refine_ls_restrained_S_all 0.996
_refine_ls_R_factor_all 0.0855
_refine_ls_R_factor_gt 0.0603
_refine_ls_shift/su_max 0.012
_refine_ls_shift/su_mean 0.000
_refine_ls_structure_factor_coef Fsqd
_refine_ls_weighting_details 'calc w=1/[\s^2^(Fo^2^)+(0.1030P)^2^+0.0000P] where P=(Fo^2^+2Fc^2^)/3'
_refine_ls_weighting_scheme calc
_refine_ls_wR_factor_gt 0.1522
_refine_ls_wR_factor_ref 0.1657
_reflns_number_gt 4086
_reflns_number_total 5430
_reflns_threshold_expression >2sigma(I)
_cod_data_source_file b926038b.txt
_cod_data_source_block 6
_cod_depositor_comments
;
The following automatic conversions were performed:

'_symmetry_cell_setting' value 'Orthorhombic' changed to
'orthorhombic' according to
/home/saulius/struct/CIF-dictionaries/cif_core.dic dictionary named
'cif_core.dic' version 2.4.2 from
2011-04-26.

'_exptl_absorpt_correction_type' value 'Multi-scan'
changed to 'multi-scan' according to
/home/saulius/struct/CIF-dictionaries/cif_core.dic dictionary named
'cif_core.dic' version 2.4.2 from 2011-04-26.

Automatic conversion script
Id: cif_fix_values 1891 2012-01-12 08:04:46Z andrius 
;
_cod_original_sg_symbol_H-M P2(1)2(1)2(1)
_cod_database_code 7025243

loop_
_symmetry_equiv_pos_as_xyz
'x, y, z'
'-x+1/2, -y, z+1/2'
'-x, y+1/2, -z+1/2'
'x+1/2, -y+1/2, -z'

loop_
_atom_site_label
_atom_site_type_symbol
_atom_site_fract_x
_atom_site_fract_y
_atom_site_fract_z
_atom_site_U_iso_or_equiv
_atom_site_adp_type
_atom_site_occupancy
_atom_site_symmetry_multiplicity
_atom_site_calc_flag
_atom_site_refinement_flags
Y1 Y 0.73961(6) 1.03510(4) 0.12897(2) 0.02900(18) Uani 1 1 d .
Si1 Si 0.6525(2) 0.74117(13) 0.12030(10) 0.0499(6) Uani 1 1 d .
N1 N 0.5598(6) 0.9829(4) 0.1955(2) 0.0372(13) Uani 1 1 d .
N2 N 0.8268(6) 1.0590(4) 0.2388(2) 0.0399(14) Uani 1 1 d .
N4 N 0.5647(6) 1.1587(5) 0.0879(3) 0.0497(16) Uani 1 1 d U
C1 C 0.4156(7) 0.9626(6) 0.1939(3) 0.0462(17) Uani 1 1 d .
H1 H 0.3605 0.9621 0.1581 0.055 Uiso 1 1 calc R
C2 C 0.3639(7) 0.9434(5) 0.2508(3) 0.0445(17) Uani 1 1 d .
H2 H 0.2695 0.9279 0.2607 0.053 Uiso 1 1 calc R
C3 C 0.4790(7) 0.9513(5) 0.2923(3) 0.0440(17) Uani 1 1 d .
H3 H 0.4762 0.9415 0.3347 0.053 Uiso 1 1 calc R
C4 C 0.5958(7) 0.9761(5) 0.2578(3) 0.0372(15) Uani 1 1 d .
C5 C 0.7472(8) 0.9830(5) 0.2755(3) 0.0449(15) Uani 1 1 d .
H5A H 0.7926 0.9196 0.2696 0.054 Uiso 1 1 calc R
H5B H 0.7534 0.9993 0.3190 0.054 Uiso 1 1 calc R
C6 C 0.7761(8) 1.1569(5) 0.2579(3) 0.0496(18) Uani 1 1 d .
H6A H 0.7986 1.1672 0.3007 0.074 Uiso 1 1 calc R
H6B H 0.6742 1.1610 0.2521 0.074 Uiso 1 1 calc R
H6C H 0.8226 1.2063 0.2334 0.074 Uiso 1 1 calc R
C7 C 0.9806(8) 1.0519(7) 0.2513(4) 0.061(2) Uani 1 1 d .
H7A H 0.9974 1.0607 0.2947 0.091 Uiso 1 1 calc R
H7B H 1.0305 1.1019 0.2286 0.091 Uiso 1 1 calc R
H7C H 1.0149 0.9885 0.2388 0.091 Uiso 1 1 calc R
N3 N 0.8659(7) 1.1809(4) 0.1107(3) 0.0531(17) Uani 1 1 d .
C8 C 0.9923(10) 1.2230(7) 0.1277(5) 0.075(3) Uani 1 1 d U
H8 H 1.0743 1.1891 0.1397 0.090 Uiso 1 1 calc R
C9 C 0.9802(11) 1.3226(8) 0.1244(5) 0.085(3) Uani 1 1 d U
H9 H 1.0522 1.3673 0.1342 0.102 Uiso 1 1 calc R
C10 C 0.8566(12) 1.3444(8) 0.1059(5) 0.093(3) Uani 1 1 d U
H10 H 0.8215 1.4081 0.1027 0.112 Uiso 1 1 calc R
C11 C 0.7752(12) 1.2559(8) 0.0903(5) 0.087(3) Uani 1 1 d DU
C12 C 0.6448(14) 1.2265(10) 0.0497(6) 0.119(4) Uani 1 1 d DU
H12A H 0.5873 1.2836 0.0394 0.142 Uiso 1 1 calc R
H12B H 0.6761 1.1951 0.0118 0.142 Uiso 1 1 calc R
C13 C 0.4374(13) 1.1209(11) 0.0525(6) 0.129(5) Uani 1 1 d U
H13A H 0.3593 1.1665 0.0563 0.194 Uiso 1 1 calc R
H13B H 0.4089 1.0584 0.0690 0.194 Uiso 1 1 calc R
H13C H 0.4626 1.1135 0.0098 0.194 Uiso 1 1 calc R
C14 C 0.4841(12) 1.2037(9) 0.1388(6) 0.104(4) Uani 1 1 d U
H14A H 0.5423 1.2528 0.1584 0.156 Uiso 1 1 calc R
H14B H 0.4588 1.1541 0.1684 0.156 Uiso 1 1 calc R
H14C H 0.3984 1.2336 0.1229 0.156 Uiso 1 1 calc R
C15 C 0.8414(7) 0.9670(5) 0.0231(3) 0.0375(15) Uani 1 1 d .
C16 C 0.9500(7) 0.9473(5) 0.0665(3) 0.0373(16) Uani 1 1 d .
C17 C 0.8973(7) 0.8759(4) 0.1071(3) 0.0355(15) Uani 1 1 d .
C18 C 0.7518(7) 0.8515(4) 0.0892(3) 0.0327(13) Uani 1 1 d .
C19 C 0.7213(7) 0.9080(5) 0.0360(3) 0.0352(15) Uani 1 1 d .
C15A C 0.8621(10) 1.0332(7) -0.0334(3) 0.065(2) Uani 1 1 d .
H20A H 0.8911 1.0975 -0.0201 0.098 Uiso 1 1 calc R
H20B H 0.7734 1.0378 -0.0558 0.098 Uiso 1 1 calc R
H20C H 0.9347 1.0057 -0.0597 0.098 Uiso 1 1 calc R
C21 C 1.0992(8) 0.9890(6) 0.0652(5) 0.069(3) Uani 1 1 d .
H21A H 1.1651 0.9395 0.0513 0.104 Uiso 1 1 calc R
H21B H 1.1257 1.0100 0.1060 0.104 Uiso 1 1 calc R
H21C H 1.1022 1.0440 0.0375 0.104 Uiso 1 1 calc R
C22 C 0.9883(8) 0.8245(6) 0.1556(4) 0.058(2) Uani 1 1 d .
H22A H 1.0113 0.7595 0.1417 0.086 Uiso 1 1 calc R
H22B H 0.9359 0.8208 0.1936 0.086 Uiso 1 1 calc R
H22C H 1.0753 0.8610 0.1620 0.086 Uiso 1 1 calc R
C23 C 0.5923(8) 0.9000(7) -0.0036(4) 0.061(2) Uani 1 1 d .
H23A H 0.5964 0.8399 -0.0268 0.091 Uiso 1 1 calc R
H23B H 0.5892 0.9547 -0.0316 0.091 Uiso 1 1 calc R
H23C H 0.5078 0.9002 0.0217 0.091 Uiso 1 1 calc R
C24 C 0.7449(10) 0.6295(5) 0.0906(4) 0.073(2) Uani 1 1 d .
H24A H 0.7717 0.6396 0.0483 0.109 Uiso 1 1 calc R
H24B H 0.6814 0.5742 0.0935 0.109 Uiso 1 1 calc R
H24C H 0.8294 0.6172 0.1148 0.109 Uiso 1 1 calc R
C25 C 0.6481(10) 0.7318(6) 0.2064(4) 0.071(3) Uani 1 1 d .
H25A H 0.6152 0.6676 0.2181 0.106 Uiso 1 1 calc R
H25B H 0.5840 0.7805 0.2227 0.106 Uiso 1 1 calc R
H25C H 0.7427 0.7424 0.2226 0.106 Uiso 1 1 calc R
C26 C 0.4628(9) 0.7334(7) 0.0928(4) 0.073(3) Uani 1 1 d .
H26A H 0.4617 0.7222 0.0490 0.109 Uiso 1 1 calc R
H26B H 0.4142 0.7939 0.1018 0.109 Uiso 1 1 calc R
H26C H 0.4150 0.6803 0.1134 0.109 Uiso 1 1 calc R

loop_
_atom_site_aniso_label
_atom_site_aniso_U_11
_atom_site_aniso_U_22
_atom_site_aniso_U_33
_atom_site_aniso_U_23
_atom_site_aniso_U_13
_atom_site_aniso_U_12
Y1 0.0312(3) 0.0270(3) 0.0289(3) 0.0004(3) -0.0019(3) -0.0010(3)
Si1 0.0633(12) 0.0279(10) 0.0584(14) -0.0045(10) 0.0197(11) -0.0105(9)
N1 0.039(3) 0.040(3) 0.033(3) 0.004(3) 0.000(2) -0.004(3)
N2 0.041(3) 0.043(4) 0.035(3) -0.006(3) -0.009(2) -0.010(3)
N4 0.0506(18) 0.0493(18) 0.0493(18) 0.0001(10) 0.0003(10) 0.0018(10)
C1 0.037(3) 0.050(4) 0.051(4) 0.016(4) -0.008(3) -0.001(4)
C2 0.040(3) 0.038(4) 0.055(5) -0.004(3) 0.017(3) -0.002(3)
C3 0.051(4) 0.038(4) 0.043(4) 0.009(3) 0.012(3) -0.003(3)
C4 0.051(4) 0.024(3) 0.037(4) -0.002(3) -0.005(3) 0.006(3)
C5 0.054(4) 0.046(4) 0.034(3) -0.004(3) -0.003(4) -0.004(4)
C6 0.062(5) 0.047(4) 0.039(4) -0.012(3) -0.009(4) -0.014(4)
C7 0.044(4) 0.082(7) 0.056(5) -0.019(5) -0.017(3) -0.003(4)
N3 0.056(4) 0.040(3) 0.064(4) -0.005(3) 0.011(3) -0.012(3)
C8 0.076(3) 0.075(3) 0.075(3) 0.0000(10) -0.0004(10) -0.0025(10)
C9 0.087(3) 0.085(3) 0.084(3) -0.0006(10) -0.0001(10) -0.0024(10)
C10 0.094(3) 0.092(3) 0.094(3) -0.0005(10) 0.0022(10) 0.0002(10)
C11 0.087(3) 0.086(3) 0.088(3) 0.0004(10) 0.0008(10) -0.0003(10)
C12 0.118(4) 0.118(4) 0.119(4) 0.0010(10) 0.0006(10) 0.0006(10)
C13 0.129(5) 0.129(5) 0.130(5) 0.0005(10) -0.0004(10) 0.0001(10)
C14 0.104(4) 0.104(4) 0.104(4) 0.0004(10) 0.0008(10) 0.0011(10)
C15 0.050(4) 0.029(3) 0.033(3) -0.005(3) 0.009(3) 0.002(3)
C16 0.035(3) 0.035(4) 0.042(4) -0.010(3) 0.005(3) -0.005(3)
C17 0.039(4) 0.027(3) 0.040(4) -0.001(3) 0.000(3) 0.004(3)
C18 0.026(3) 0.033(3) 0.039(3) -0.001(2) 0.001(3) -0.002(3)
C19 0.046(4) 0.032(3) 0.028(3) -0.012(3) -0.002(3) 0.003(3)
C15A 0.091(6) 0.060(5) 0.044(4) 0.023(4) 0.010(4) -0.002(5)
C21 0.038(4) 0.076(6) 0.094(6) -0.002(5) 0.009(4) -0.013(4)
C22 0.049(4) 0.058(5) 0.066(5) -0.001(4) -0.007(4) 0.022(4)
C23 0.060(5) 0.066(5) 0.056(5) -0.008(4) -0.016(4) -0.010(4)
C24 0.088(6) 0.039(4) 0.092(6) -0.010(4) 0.032(6) -0.012(5)
C25 0.093(6) 0.046(5) 0.073(6) 0.012(4) 0.041(5) -0.002(5)
C26 0.065(5) 0.064(6) 0.090(7) -0.026(5) 0.021(5) -0.033(5)

loop_
_atom_type_symbol
_atom_type_description
_atom_type_scat_dispersion_real
_atom_type_scat_dispersion_imag
_atom_type_scat_source
C C 0.0033 0.0016 'International Tables Vol C Tables 4.2.6.8 and 6.1.1.4'
H H 0.0000 0.0000 'International Tables Vol C Tables 4.2.6.8 and 6.1.1.4'
N N 0.0061 0.0033 'International Tables Vol C Tables 4.2.6.8 and 6.1.1.4'
Si Si 0.0817 0.0704 'International Tables Vol C Tables 4.2.6.8 and 6.1.1.4'
Y Y -2.7962 3.5667 'International Tables Vol C Tables 4.2.6.8 and 6.1.1.4'

loop_
_geom_angle_atom_site_label_1
_geom_angle_atom_site_label_2
_geom_angle_atom_site_label_3
_geom_angle
N1 Y1 N3 136.7(2)
N1 Y1 N4 87.52(19)
N3 Y1 N4 72.4(2)
N1 Y1 N2 71.84(18)
N3 Y1 N2 83.6(2)
N4 Y1 N2 117.1(2)
N1 Y1 C15 133.5(2)
N3 Y1 C15 88.3(2)
N4 Y1 C15 99.2(2)
N2 Y1 C15 137.9(2)
N1 Y1 C18 86.76(19)
N3 Y1 C18 136.4(2)
N4 Y1 C18 123.2(2)
N2 Y1 C18 114.36(18)
C15 Y1 C18 51.14(19)
N1 Y1 C16 135.1(2)
N3 Y1 C16 85.7(2)
N4 Y1 C16 126.8(2)
N2 Y1 C16 107.3(2)
C15 Y1 C16 30.7(2)
C18 Y1 C16 51.66(19)
N1 Y1 C17 105.0(2)
N3 Y1 C17 112.52(19)
N4 Y1 C17 147.4(2)
N2 Y1 C17 95.42(19)
C15 Y1 C17 50.5(2)
C18 Y1 C17 31.67(19)
C16 Y1 C17 30.47(19)
N1 Y1 C19 102.9(2)
N3 Y1 C19 117.2(2)
N4 Y1 C19 97.3(2)
N2 Y1 C19 144.49(19)
C15 Y1 C19 30.7(2)
C18 Y1 C19 30.90(18)
C16 Y1 C19 51.06(19)
C17 Y1 C19 51.00(19)
C24 Si1 C25 107.4(4)
C24 Si1 C26 106.4(4)
C25 Si1 C26 107.1(4)
C24 Si1 C18 107.4(3)
C25 Si1 C18 114.9(3)
C26 Si1 C18 113.3(4)
C1 N1 C4 104.3(5)
C1 N1 Y1 138.8(4)
C4 N1 Y1 116.6(4)
C7 N2 C6 108.7(6)
C7 N2 C5 109.9(6)
C6 N2 C5 108.4(5)
C7 N2 Y1 118.7(4)
C6 N2 Y1 106.1(4)
C5 N2 Y1 104.5(4)
C12 N4 C14 115.3(9)
C12 N4 C13 109.6(8)
C14 N4 C13 97.0(8)
C12 N4 Y1 107.2(6)
C14 N4 Y1 110.2(6)
C13 N4 Y1 117.6(7)
C2 C1 N1 111.5(6)
C1 C2 C3 107.2(6)
C4 C3 C2 106.2(6)
C3 C4 N1 110.8(6)
C3 C4 C5 129.9(6)
N1 C4 C5 118.8(6)
C4 C5 N2 112.4(5)
C8 N3 C11 107.5(7)
C8 N3 Y1 138.3(6)
C11 N3 Y1 111.7(6)
N3 C8 C9 109.5(9)
C10 C9 C8 109.2(11)
C9 C10 C11 110.8(11)
N3 C11 C10 102.4(9)
N3 C11 C12 117.7(9)
C10 C11 C12 138.5(10)
N4 C12 C11 104.2(9)
C19 C15 C16 109.2(5)
C19 C15 C15A 126.6(6)
C16 C15 C15A 123.7(7)
C19 C15 Y1 75.1(3)
C16 C15 Y1 75.2(4)
C15A C15 Y1 122.1(5)
C17 C16 C15 107.4(6)
C17 C16 C21 126.8(7)
C15 C16 C21 125.5(7)
C17 C16 Y1 74.6(4)
C15 C16 Y1 74.0(4)
C21 C16 Y1 121.4(5)
C16 C17 C18 108.7(6)
C16 C17 C22 123.9(6)
C18 C17 C22 127.0(6)
C16 C17 Y1 74.9(4)
C18 C17 Y1 73.6(3)
C22 C17 Y1 124.1(4)
C19 C18 C17 106.4(5)
C19 C18 Si1 128.6(5)
C17 C18 Si1 123.1(4)
C19 C18 Y1 75.1(3)
C17 C18 Y1 74.7(3)
Si1 C18 Y1 127.9(3)
C15 C19 C18 108.3(5)
C15 C19 C23 124.9(6)
C18 C19 C23 126.6(6)
C15 C19 Y1 74.2(3)
C18 C19 Y1 74.0(3)
C23 C19 Y1 122.6(5)

loop_
_geom_bond_atom_site_label_1
_geom_bond_atom_site_label_2
_geom_bond_distance
Y1 N1 2.321(5)
Y1 N3 2.341(6)
Y1 N4 2.506(6)
Y1 N2 2.533(5)
Y1 C15 2.649(6)
Y1 C18 2.646(5)
Y1 C16 2.664(6)
Y1 C17 2.661(6)
Y1 C19 2.660(6)
Si1 C24 1.862(8)
Si1 C25 1.869(8)
Si1 C26 1.868(9)
Si1 C18 1.889(6)
N1 C1 1.372(8)
N1 C4 1.392(8)
N2 C7 1.462(9)
N2 C6 1.474(9)
N2 C5 1.501(8)
N4 C12 1.447(13)
N4 C14 1.468(12)
N4 C13 1.503(13)
C1 C2 1.348(9)
C2 C3 1.402(10)
C3 C4 1.362(9)
C4 C5 1.465(10)
N3 C8 1.361(11)
N3 C11 1.397(12)
C8 C9 1.362(13)
C9 C10 1.255(14)
C10 C11 1.464(14)
C11 C12 1.551(12)
C15 C19 1.407(9)
C15 C16 1.408(9)
C15 C15A 1.530(9)
C16 C17 1.399(9)
C16 C21 1.502(9)
C17 C18 1.448(9)
C17 C22 1.520(9)
C18 C19 1.414(8)
C19 C23 1.481(9)
